data_1515809
loop_
_publ_author_name
'Goldup, Stephen M.'
'Leigh, David A.'
'McBurney, Roy T.'
'McGonigal, Paul R.'
'Plant, Andrew'

_publ_section_title
;
 Ligand-assisted nickel-catalysed sp3--sp3 homocoupling of unactivated
 alkyl bromides and its application to the active template synthesis of
 rotaxanes
;
_journal_issue 3
_journal_name_full 'Chemical Science'
_journal_page_first 383
_journal_paper_doi 10.1039/c0sc00279h
_journal_volume 1
_journal_year 2010
_chemical_formula_moiety 'C35 H51 N3 O6 Si2.(H2 O)0.5'
_chemical_formula_sum 'C35 H52 N3 O6.5 Si2'
_chemical_formula_weight 674.98
_space_group_IT_number 2
_symmetry_cell_setting triclinic
_symmetry_space_group_name_Hall '-P 1'
_symmetry_space_group_name_H-M 'P -1'
_atom_sites_solution_hydrogens geom
_atom_sites_solution_primary direct
_atom_sites_solution_secondary difmap
_audit_creation_method SHELXL-97
_cell_angle_alpha 75.478(3)
_cell_angle_beta 88.638(3)
_cell_angle_gamma 78.940(3)
_cell_formula_units_Z 4
_cell_length_a 10.1290(6)
_cell_length_b 18.6652(11)
_cell_length_c 21.5360(13)
_cell_measurement_reflns_used 27529
_cell_measurement_temperature 93(2)
_cell_measurement_theta_max 28.26
_cell_measurement_theta_min 1.06
_cell_volume 3867.0(4)
_computing_cell_refinement 'CrystalClear (Rigaku Corp., 2004)'
_computing_data_collection 'CrystalClear (Rigaku Corp., 2004)'
_computing_data_reduction 'CrystalClear (Rigaku Corp., 2004)'
_computing_molecular_graphics 'Bruker SHELXTL'
_computing_publication_material 'Bruker SHELXTL'
_computing_structure_refinement 'SHELXL-97 (Sheldrick, 1997)'
_computing_structure_solution 'SHELXS-97 (Sheldrick, 1990)'
_diffrn_ambient_temperature 93(2)
_diffrn_detector_area_resol_mean 0.83
_diffrn_measured_fraction_theta_full 0.978
_diffrn_measured_fraction_theta_max 0.967
_diffrn_measurement_device_type CCD
_diffrn_measurement_method dtprofit.ref
_diffrn_radiation_monochromator confocal
_diffrn_radiation_source 'rotating anode'
_diffrn_radiation_type MoK\a
_diffrn_radiation_wavelength 0.71073
_diffrn_reflns_av_R_equivalents 0.0510
_diffrn_reflns_av_sigmaI/netI 0.0365
_diffrn_reflns_limit_h_max 12
_diffrn_reflns_limit_h_min -12
_diffrn_reflns_limit_k_max 22
_diffrn_reflns_limit_k_min -19
_diffrn_reflns_limit_l_max 25
_diffrn_reflns_limit_l_min -25
_diffrn_reflns_number 35807
_diffrn_reflns_theta_full 25.00
_diffrn_reflns_theta_max 25.35
_diffrn_reflns_theta_min 2.25
_exptl_absorpt_coefficient_mu 0.137
_exptl_absorpt_correction_T_max 1.0000
_exptl_absorpt_correction_T_min 0.4884
_exptl_absorpt_correction_type multi-scan
_exptl_crystal_colour colourless
_exptl_crystal_density_diffrn 1.159
_exptl_crystal_density_method 'not measured'
_exptl_crystal_description prism
_exptl_crystal_F_000 1452
_exptl_crystal_size_max 0.100
_exptl_crystal_size_mid 0.100
_exptl_crystal_size_min 0.050
_refine_diff_density_max 0.822
_refine_diff_density_min -0.695
_refine_diff_density_rms 0.051
_refine_ls_extinction_coef 0.0039(10)
_refine_ls_extinction_expression Fc^*^=kFc[1+0.001xFc^2^\l^3^/sin(2\q)]^-1/4^
_refine_ls_extinction_method SHELXL
_refine_ls_goodness_of_fit_ref 1.051
_refine_ls_hydrogen_treatment mixed
_refine_ls_matrix_type full
_refine_ls_number_parameters 892
_refine_ls_number_reflns 13692
_refine_ls_number_restraints 8
_refine_ls_restrained_S_all 1.051
_refine_ls_R_factor_all 0.0591
_refine_ls_R_factor_gt 0.0503
_refine_ls_shift/su_max 0.012
_refine_ls_shift/su_mean 0.000
_refine_ls_structure_factor_coef Fsqd
_refine_ls_weighting_details 'calc w=1/[\s^2^(Fo^2^)+(0.0532P)^2^+3.5060P] where P=(Fo^2^+2Fc^2^)/3'
_refine_ls_weighting_scheme calc
_refine_ls_wR_factor_gt 0.1215
_refine_ls_wR_factor_ref 0.1284
_reflns_number_gt 12018
_reflns_number_total 13692
_reflns_threshold_expression >2sigma(I)
_cod_data_source_file c0sc00279h.txt
_cod_data_source_block dled112
_cod_depositor_comments
;
 Marking attached hydrogen atoms.

 Antanas Vaitkus,
 2018-09-24

The following automatic conversions were performed:

'_symmetry_cell_setting' value 'Triclinic' changed to 'triclinic'
according to
/usr/data/users/saulius/automatic-downloads/retrospective/RSC/lib/dictionaries/cif_core.dic
dictionary named 'cif_core.dic' version 2.4.2 from 2011-04-26.

Automatic conversion script
Id: cif_fix_values 2281 2013-09-26 08:29:07Z andrius 
;
_cod_original_sg_symbol_H-M P-1
_cod_original_formula_sum 'C35 H52 N3 O6.50 Si2'
_cod_database_code 1515809

loop_
_symmetry_equiv_pos_as_xyz
'x, y, z'
'-x, -y, -z'

loop_
_atom_site_label
_atom_site_type_symbol
_atom_site_fract_x
_atom_site_fract_y
_atom_site_fract_z
_atom_site_U_iso_or_equiv
_atom_site_adp_type
_atom_site_occupancy
_atom_site_symmetry_multiplicity
_atom_site_calc_flag
_atom_site_refinement_flags
_atom_site_attached_hydrogens
Si1 Si 0.73535(6) 0.37772(3) 0.69497(3) 0.02325(14) Uani 1 1 d . 0
O1 O 0.65244(15) 0.31513(8) 0.74175(7) 0.0282(3) Uani 1 1 d . 0
C2 C 0.6984(2) 0.26814(11) 0.80093(9) 0.0216(4) Uani 1 1 d . 0
C3 C 0.6742(2) 0.29421(11) 0.85639(10) 0.0249(4) Uani 1 1 d . 0
H3A H 0.6310 0.3449 0.8533 0.030 Uiso 1 1 calc R 0
C4 C 0.7139(2) 0.24536(11) 0.91643(9) 0.0218(4) Uani 1 1 d . 0
H4A H 0.6980 0.2634 0.9539 0.026 Uiso 1 1 calc R 0
C5 C 0.77713(18) 0.16994(11) 0.92215(9) 0.0180(4) Uani 1 1 d . 0
C6 C 0.8026(2) 0.14498(11) 0.86590(9) 0.0205(4) Uani 1 1 d . 0
H6A H 0.8467 0.0944 0.8688 0.025 Uiso 1 1 calc R 0
C7 C 0.7640(2) 0.19363(11) 0.80547(10) 0.0227(4) Uani 1 1 d . 0
H7A H 0.7823 0.1762 0.7678 0.027 Uiso 1 1 calc R 0
C8 C 0.81602(19) 0.11670(11) 0.98834(9) 0.0188(4) Uani 1 1 d . 0
H8A H 0.7729 0.1421 1.0215 0.023 Uiso 1 1 calc R 0
N9 N 0.76868(16) 0.04517(9) 0.99645(7) 0.0184(3) Uani 1 1 d D 0
H9N H 0.808(2) 0.0086(10) 0.9724(10) 0.028(6) Uiso 1 1 d D 0
C10 C 0.67337(18) 0.02444(11) 1.03813(9) 0.0184(4) Uani 1 1 d . 0
O10 O 0.61158(14) 0.06371(8) 1.07292(7) 0.0244(3) Uani 1 1 d . 0
C11 C 0.64386(18) -0.05340(11) 1.04275(9) 0.0181(4) Uani 1 1 d . 0
N12 N 0.69628(15) -0.08901(9) 0.99773(7) 0.0181(3) Uani 1 1 d . 0
C13 C 0.67161(18) -0.15887(11) 1.00260(9) 0.0183(4) Uani 1 1 d . 0
C14 C 0.59922(19) -0.19627(11) 1.05254(9) 0.0209(4) Uani 1 1 d . 0
H14A H 0.5865 -0.2460 1.0549 0.025 Uiso 1 1 calc R 0
C15 C 0.54637(19) -0.15877(11) 1.09870(9) 0.0213(4) Uani 1 1 d . 0
H15A H 0.4973 -0.1827 1.1333 0.026 Uiso 1 1 calc R 0
C16 C 0.56651(19) -0.08558(11) 1.09336(9) 0.0203(4) Uani 1 1 d . 0
H16A H 0.5287 -0.0581 1.1233 0.024 Uiso 1 1 calc R 0
C17 C 0.72493(19) -0.19652(11) 0.94960(9) 0.0205(4) Uani 1 1 d . 0
O17 O 0.70528(15) -0.26029(8) 0.94955(7) 0.0281(3) Uani 1 1 d . 0
N18 N 0.79172(17) -0.15437(10) 0.90409(8) 0.0213(4) Uani 1 1 d D 0
H18N H 0.804(2) -0.1073(7) 0.9132(11) 0.032(6) Uiso 1 1 d D 0
C19 C 0.8452(2) -0.17731(11) 0.84598(9) 0.0214(4) Uani 1 1 d . 0
H19A H 0.8082 -0.2227 0.8442 0.026 Uiso 1 1 calc R 0
C20 C 0.79454(19) -0.11593(11) 0.78493(9) 0.0196(4) Uani 1 1 d . 0
C21 C 0.8049(2) -0.04026(12) 0.77710(10) 0.0240(4) Uani 1 1 d . 0
H21A H 0.8433 -0.0258 0.8108 0.029 Uiso 1 1 calc R 0
C22 C 0.7597(2) 0.01422(12) 0.72055(10) 0.0247(4) Uani 1 1 d . 0
H22A H 0.7674 0.0652 0.7162 0.030 Uiso 1 1 calc R 0
C23 C 0.70326(19) -0.00605(11) 0.67054(9) 0.0211(4) Uani 1 1 d . 0
C24 C 0.6911(2) -0.08087(12) 0.67743(10) 0.0249(4) Uani 1 1 d . 0
H24A H 0.6520 -0.0949 0.6437 0.030 Uiso 1 1 calc R 0
C25 C 0.7370(2) -0.13526(12) 0.73433(10) 0.0237(4) Uani 1 1 d . 0
H25A H 0.7289 -0.1861 0.7386 0.028 Uiso 1 1 calc R 0
O26 O 0.65351(14) 0.04873(8) 0.61507(6) 0.0250(3) Uani 1 1 d . 0
Si26 Si 0.74325(5) 0.07394(3) 0.54924(3) 0.02169(14) Uani 1 1 d . 0
C27 C 0.8864(2) 0.11540(14) 0.56923(12) 0.0355(5) Uani 1 1 d . 0
H27A H 0.8514 0.1574 0.5885 0.053 Uiso 1 1 calc R 0
H27B H 0.9337 0.1338 0.5300 0.053 Uiso 1 1 calc R 0
H27C H 0.9489 0.0767 0.5997 0.053 Uiso 1 1 calc R 0
C28 C 0.8118(2) -0.01149(13) 0.51937(11) 0.0324(5) Uani 1 1 d . 0
H28A H 0.8734 -0.0478 0.5519 0.049 Uiso 1 1 calc R 0
H28B H 0.8603 0.0033 0.4797 0.049 Uiso 1 1 calc R 0
H28C H 0.7375 -0.0347 0.5108 0.049 Uiso 1 1 calc R 0
C29 C 0.6195(2) 0.14673(13) 0.49019(10) 0.0284(5) Uani 1 1 d . 0
C30 C 0.5681(3) 0.21618(14) 0.51716(12) 0.0398(6) Uani 1 1 d . 0
H30A H 0.5024 0.2528 0.4868 0.060 Uiso 1 1 calc R 0
H30B H 0.6440 0.2395 0.5234 0.060 Uiso 1 1 calc R 0
H30C H 0.5254 0.2003 0.5583 0.060 Uiso 1 1 calc R 0
C31 C 0.6916(3) 0.17225(15) 0.42627(11) 0.0424(6) Uani 1 1 d . 0
H31A H 0.6303 0.2127 0.3966 0.064 Uiso 1 1 calc R 0
H31B H 0.7181 0.1294 0.4071 0.064 Uiso 1 1 calc R 0
H31C H 0.7718 0.1908 0.4348 0.064 Uiso 1 1 calc R 0
C32 C 0.4986(3) 0.11269(16) 0.47706(13) 0.0460(7) Uani 1 1 d . 0
H32A H 0.4525 0.0967 0.5172 0.069 Uiso 1 1 calc R 0
H32B H 0.5307 0.0691 0.4594 0.069 Uiso 1 1 calc R 0
H32C H 0.4358 0.1507 0.4462 0.069 Uiso 1 1 calc R 0
C33 C 0.8149(3) 0.42675(14) 0.74542(11) 0.0366(5) Uani 1 1 d . 0
H33A H 0.7471 0.4473 0.7728 0.055 Uiso 1 1 calc R 0
H33B H 0.8521 0.4679 0.7176 0.055 Uiso 1 1 calc R 0
H33C H 0.8873 0.3908 0.7723 0.055 Uiso 1 1 calc R 0
C34 C 0.8690(3) 0.32512(16) 0.65263(14) 0.0497(7) Uani 1 1 d . 0
H34A H 0.9303 0.2873 0.6843 0.075 Uiso 1 1 calc R 0
H34B H 0.9195 0.3605 0.6256 0.075 Uiso 1 1 calc R 0
H34C H 0.8270 0.3000 0.6258 0.075 Uiso 1 1 calc R 0
C35 C 0.6000(2) 0.44389(13) 0.63813(10) 0.0302(5) Uani 1 1 d . 0
C36 C 0.4969(3) 0.48651(17) 0.67752(14) 0.0508(7) Uani 1 1 d . 0
H36A H 0.4267 0.5215 0.6485 0.076 Uiso 1 1 calc R 0
H36B H 0.5431 0.5148 0.6998 0.076 Uiso 1 1 calc R 0
H36C H 0.4559 0.4501 0.7091 0.076 Uiso 1 1 calc R 0
C37 C 0.6637(3) 0.50272(14) 0.58867(11) 0.0413(6) Uani 1 1 d . 0
H37A H 0.7275 0.4768 0.5628 0.062 Uiso 1 1 calc R 0
H37B H 0.7111 0.5301 0.6114 0.062 Uiso 1 1 calc R 0
H37C H 0.5928 0.5384 0.5606 0.062 Uiso 1 1 calc R 0
C38 C 0.5276(3) 0.39995(17) 0.60224(13) 0.0519(7) Uani 1 1 d . 0
H38A H 0.4581 0.4353 0.5731 0.078 Uiso 1 1 calc R 0
H38B H 0.4859 0.3634 0.6333 0.078 Uiso 1 1 calc R 0
H38C H 0.5930 0.3733 0.5775 0.078 Uiso 1 1 calc R 0
C39 C 0.96974(19) 0.10154(11) 0.99921(9) 0.0198(4) Uani 1 1 d . 0
H39A H 1.0140 0.0793 0.9650 0.024 Uiso 1 1 calc R 0
H39B H 0.9989 0.1501 0.9958 0.024 Uiso 1 1 calc R 0
O39 O 1.01326(13) 0.05139(8) 1.06085(6) 0.0215(3) Uani 1 1 d D 0
H39O H 0.988(3) 0.0804(15) 1.0928(11) 0.059(9) Uiso 1 1 d D 0
C40 C 0.9994(2) -0.20156(12) 0.85086(10) 0.0256(4) Uani 1 1 d . 0
H40A H 1.0256 -0.2429 0.8899 0.031 Uiso 1 1 calc R 0
H40B H 1.0324 -0.2204 0.8131 0.031 Uiso 1 1 calc R 0
O40 O 1.05911(14) -0.13801(9) 0.85355(7) 0.0281(3) Uani 1 1 d D 0
H40O H 1.1574(4) -0.1517(17) 0.8558(14) 0.057(9) Uiso 1 1 d D 0
Si41 Si 0.72190(6) -0.16344(3) 1.29763(3) 0.02351(14) Uani 1 1 d . 0
O41 O 0.81213(17) -0.18705(9) 1.23703(8) 0.0345(4) Uani 1 1 d . 0
C42 C 0.8192(2) -0.24571(12) 1.20818(10) 0.0258(4) Uani 1 1 d . 0
C43 C 0.7485(3) -0.30441(14) 1.22980(12) 0.0386(6) Uani 1 1 d . 0
H43A H 0.6941 -0.3056 1.2664 0.046 Uiso 1 1 calc R 0
C44 C 0.7581(3) -0.36113(14) 1.19750(12) 0.0365(6) Uani 1 1 d . 0
H44A H 0.7099 -0.4008 1.2125 0.044 Uiso 1 1 calc R 0
C45 C 0.8375(2) -0.36075(12) 1.14329(10) 0.0266(5) Uani 1 1 d . 0
C46 C 0.9083(2) -0.30206(13) 1.12279(10) 0.0286(5) Uani 1 1 d . 0
H46A H 0.9633 -0.3010 1.0863 0.034 Uiso 1 1 calc R 0
C47 C 0.8998(2) -0.24507(13) 1.15473(10) 0.0268(5) Uani 1 1 d . 0
H47A H 0.9489 -0.2058 1.1401 0.032 Uiso 1 1 calc R 0
C48 C 0.8493(2) -0.42390(14) 1.10872(11) 0.0321(5) Uani 1 1 d . 0
H48A H 0.9075 -0.4109 1.0710 0.038 Uiso 1 1 calc R 0
N49 N 0.71778(18) -0.42923(11) 1.08324(8) 0.0279(4) Uani 1 1 d D 0
H49N H 0.695(3) -0.4016(14) 1.0387(5) 0.053(8) Uiso 1 1 d D 0
C50 C 0.6233(2) -0.46307(12) 1.11759(10) 0.0263(5) Uani 1 1 d . 0
O50 O 0.63418(18) -0.49762(10) 1.17462(8) 0.0391(4) Uani 1 1 d . 0
C51 C 0.4922(2) -0.45600(11) 1.08054(9) 0.0219(4) Uani 1 1 d . 0
N52 N 0.47616(16) -0.41224(9) 1.01978(8) 0.0212(4) Uani 1 1 d . 0
C53 C 0.3588(2) -0.40685(11) 0.98887(10) 0.0223(4) Uani 1 1 d . 0
C54 C 0.2546(2) -0.44280(12) 1.01636(10) 0.0272(5) Uani 1 1 d . 0
H54A H 0.1730 -0.4365 0.9930 0.033 Uiso 1 1 calc R 0
C55 C 0.2737(2) -0.48826(12) 1.07920(10) 0.0281(5) Uani 1 1 d . 0
H55A H 0.2055 -0.5139 1.0993 0.034 Uiso 1 1 calc R 0
C56 C 0.3944(2) -0.49511(12) 1.11174(10) 0.0256(4) Uani 1 1 d . 0
H56A H 0.4103 -0.5257 1.1543 0.031 Uiso 1 1 calc R 0
C57 C 0.3416(2) -0.35959(11) 0.91959(9) 0.0221(4) Uani 1 1 d . 0
O57 O 0.23898(15) -0.35575(9) 0.88745(7) 0.0315(4) Uani 1 1 d . 0
N58 N 0.44348(17) -0.32438(10) 0.89728(8) 0.0217(4) Uani 1 1 d D 0
H58N H 0.5184(17) -0.3262(14) 0.9259(10) 0.036(7) Uiso 1 1 d D 0
C59 C 0.4389(2) -0.27579(11) 0.83146(9) 0.0200(4) Uani 1 1 d . 0
H59A H 0.3508 -0.2748 0.8109 0.024 Uiso 1 1 calc R 0
C60 C 0.5514(2) -0.30518(11) 0.79008(9) 0.0203(4) Uani 1 1 d . 0
C61 C 0.6842(2) -0.33148(11) 0.81351(9) 0.0203(4) Uani 1 1 d . 0
H61A H 0.7050 -0.3329 0.8566 0.024 Uiso 1 1 calc R 0
C62 C 0.7869(2) -0.35583(11) 0.77445(10) 0.0219(4) Uani 1 1 d . 0
H62A H 0.8764 -0.3740 0.7911 0.026 Uiso 1 1 calc R 0
C63 C 0.7567(2) -0.35324(11) 0.71060(10) 0.0229(4) Uani 1 1 d . 0
C64 C 0.6252(2) -0.32753(13) 0.68675(10) 0.0308(5) Uani 1 1 d . 0
H64A H 0.6046 -0.3258 0.6435 0.037 Uiso 1 1 calc R 0
C65 C 0.5230(2) -0.30413(13) 0.72647(10) 0.0290(5) Uani 1 1 d . 0
H65A H 0.4332 -0.2873 0.7100 0.035 Uiso 1 1 calc R 0
O66 O 0.85636(15) -0.37960(8) 0.67166(7) 0.0283(3) Uani 1 1 d . 0
Si66 Si 0.97521(6) -0.33350(3) 0.63533(3) 0.02958(16) Uani 1 1 d . 0
C67 C 1.0914(4) -0.3203(2) 0.69539(15) 0.0726(12) Uani 1 1 d . 0
H67A H 1.0392 -0.2956 0.7257 0.109 Uiso 1 1 calc R 0
H67B H 1.1540 -0.2889 0.6734 0.109 Uiso 1 1 calc R 0
H67C H 1.1422 -0.3696 0.7187 0.109 Uiso 1 1 calc R 0
C68 C 0.8898(4) -0.23896(16) 0.58589(18) 0.0704(11) Uani 1 1 d . 0
H68A H 0.8261 -0.2457 0.5553 0.106 Uiso 1 1 calc R 0
H68B H 0.9574 -0.2122 0.5625 0.106 Uiso 1 1 calc R 0
H68C H 0.8414 -0.2095 0.6141 0.106 Uiso 1 1 calc R 0
C69 C 1.0640(2) -0.39497(13) 0.58347(11) 0.0324(5) Uani 1 1 d . 0
C70 C 1.1090(3) -0.47626(16) 0.62379(18) 0.0657(10) Uani 1 1 d . 0
H70A H 1.1614 -0.5066 0.5973 0.099 Uiso 1 1 calc R 0
H70B H 1.0297 -0.4976 0.6394 0.099 Uiso 1 1 calc R 0
H70C H 1.1647 -0.4764 0.6604 0.099 Uiso 1 1 calc R 0
C71 C 0.9683(3) -0.3946(2) 0.52794(15) 0.0623(9) Uani 1 1 d . 0
H71A H 1.0146 -0.4276 0.5020 0.093 Uiso 1 1 calc R 0
H71B H 0.9423 -0.3432 0.5010 0.093 Uiso 1 1 calc R 0
H71C H 0.8876 -0.4130 0.5459 0.093 Uiso 1 1 calc R 0
C72 C 1.1883(3) -0.36350(15) 0.55372(13) 0.0421(6) Uani 1 1 d . 0
H72A H 1.2478 -0.3611 0.5880 0.063 Uiso 1 1 calc R 0
H72B H 1.1588 -0.3128 0.5258 0.063 Uiso 1 1 calc R 0
H72C H 1.2368 -0.3967 0.5285 0.063 Uiso 1 1 calc R 0
C73 C 0.7869(3) -0.23062(15) 1.37593(12) 0.0429(6) Uani 1 1 d . 0
H73A H 0.7864 -0.2824 1.3737 0.064 Uiso 1 1 calc R 0
H73B H 0.7291 -0.2188 1.4106 0.064 Uiso 1 1 calc R 0
H73C H 0.8790 -0.2257 1.3843 0.064 Uiso 1 1 calc R 0
C74 C 0.5388(2) -0.16280(13) 1.28690(11) 0.0313(5) Uani 1 1 d . 0
H74A H 0.5086 -0.1344 1.2432 0.047 Uiso 1 1 calc R 0
H74B H 0.4872 -0.1389 1.3179 0.047 Uiso 1 1 calc R 0
H74C H 0.5248 -0.2147 1.2940 0.047 Uiso 1 1 calc R 0
C75 C 0.7542(2) -0.06546(12) 1.29181(10) 0.0267(5) Uani 1 1 d . 0
C76 C 0.7183(3) -0.04297(16) 1.35557(13) 0.0423(6) Uani 1 1 d . 0
H76A H 0.7337 0.0082 1.3518 0.063 Uiso 1 1 calc R 0
H76B H 0.7751 -0.0783 1.3906 0.063 Uiso 1 1 calc R 0
H76C H 0.6235 -0.0446 1.3646 0.063 Uiso 1 1 calc R 0
C77 C 0.6685(3) -0.00770(14) 1.23692(13) 0.0433(6) Uani 1 1 d . 0
H77A H 0.6882 0.0425 1.2338 0.065 Uiso 1 1 calc R 0
H77B H 0.5729 -0.0069 1.2456 0.065 Uiso 1 1 calc R 0
H77C H 0.6898 -0.0218 1.1964 0.065 Uiso 1 1 calc R 0
C78 C 0.9044(2) -0.06368(15) 1.27759(12) 0.0387(6) Uani 1 1 d . 0
H78A H 0.9238 -0.0712 1.2346 0.058 Uiso 1 1 calc R 0
H78B H 0.9611 -0.1040 1.3095 0.058 Uiso 1 1 calc R 0
H78C H 0.9234 -0.0148 1.2797 0.058 Uiso 1 1 calc R 0
C79 C 0.9235(3) -0.49834(15) 1.15265(14) 0.0425(6) Uani 1 1 d . 0
H79A H 1.0086 -0.4901 1.1688 0.051 Uiso 1 1 calc R 0
H79B H 0.8674 -0.5136 1.1901 0.051 Uiso 1 1 calc R 0
O79 O 0.95315(18) -0.55842(12) 1.12063(11) 0.0559(6) Uani 1 1 d D 0
H79O H 0.877(2) -0.5843(19) 1.1220(19) 0.088(12) Uiso 1 1 d D 0
C80 C 0.4445(2) -0.19488(11) 0.83360(10) 0.0223(4) Uani 1 1 d . 0
H80A H 0.5298 -0.1940 0.8547 0.027 Uiso 1 1 calc R 0
H80B H 0.4408 -0.1622 0.7894 0.027 Uiso 1 1 calc R 0
O80 O 0.33191(14) -0.16753(8) 0.86894(7) 0.0252(3) Uani 1 1 d D 0
H80O H 0.357(3) -0.1288(12) 0.8872(13) 0.056(9) Uiso 1 1 d D 0
O91 O 1.1142(6) -0.6066(3) 1.0363(2) 0.1733(19) Uani 1 1 d . 2

loop_
_atom_site_aniso_label
_atom_site_aniso_U_11
_atom_site_aniso_U_22
_atom_site_aniso_U_33
_atom_site_aniso_U_23
_atom_site_aniso_U_13
_atom_site_aniso_U_12
Si1 0.0234(3) 0.0227(3) 0.0212(3) -0.0019(2) 0.0018(2) -0.0033(2)
O1 0.0317(8) 0.0262(8) 0.0241(7) 0.0024(6) -0.0055(6) -0.0096(6)
C2 0.0207(10) 0.0217(10) 0.0212(10) 0.0001(8) -0.0002(8) -0.0083(8)
C3 0.0256(11) 0.0178(10) 0.0306(11) -0.0053(8) 0.0024(8) -0.0036(8)
C4 0.0245(10) 0.0214(10) 0.0221(10) -0.0084(8) 0.0036(8) -0.0074(8)
C5 0.0150(9) 0.0194(10) 0.0203(9) -0.0045(8) 0.0017(7) -0.0062(7)
C6 0.0215(10) 0.0184(10) 0.0217(10) -0.0050(8) 0.0018(8) -0.0040(8)
C7 0.0249(10) 0.0247(10) 0.0206(10) -0.0074(8) 0.0029(8) -0.0078(8)
C8 0.0199(10) 0.0193(10) 0.0187(9) -0.0066(8) 0.0029(7) -0.0053(8)
N9 0.0181(8) 0.0200(8) 0.0182(8) -0.0059(6) 0.0031(6) -0.0055(6)
C10 0.0160(9) 0.0227(10) 0.0156(9) -0.0040(7) -0.0019(7) -0.0025(7)
O10 0.0236(7) 0.0266(8) 0.0265(7) -0.0124(6) 0.0080(6) -0.0067(6)
C11 0.0131(9) 0.0235(10) 0.0171(9) -0.0043(7) -0.0016(7) -0.0028(7)
N12 0.0155(8) 0.0230(9) 0.0157(8) -0.0042(6) -0.0003(6) -0.0041(6)
C13 0.0148(9) 0.0226(10) 0.0170(9) -0.0048(7) -0.0017(7) -0.0025(7)
C14 0.0193(10) 0.0217(10) 0.0211(10) -0.0031(8) -0.0028(8) -0.0048(8)
C15 0.0169(9) 0.0275(11) 0.0190(9) -0.0030(8) 0.0009(7) -0.0072(8)
C16 0.0178(9) 0.0265(10) 0.0180(9) -0.0078(8) 0.0021(7) -0.0051(8)
C17 0.0176(9) 0.0246(10) 0.0189(9) -0.0057(8) -0.0022(7) -0.0020(8)
O17 0.0334(8) 0.0267(8) 0.0286(8) -0.0123(6) 0.0063(6) -0.0103(6)
N18 0.0258(9) 0.0221(9) 0.0170(8) -0.0073(7) 0.0030(7) -0.0044(7)
C19 0.0261(10) 0.0224(10) 0.0171(9) -0.0080(8) 0.0019(8) -0.0041(8)
C20 0.0169(9) 0.0234(10) 0.0183(9) -0.0056(8) 0.0019(7) -0.0032(8)
C21 0.0239(10) 0.0261(11) 0.0233(10) -0.0086(8) -0.0044(8) -0.0045(8)
C22 0.0265(11) 0.0215(10) 0.0269(11) -0.0069(8) 0.0001(8) -0.0052(8)
C23 0.0167(9) 0.0256(10) 0.0184(9) -0.0033(8) 0.0023(7) -0.0005(8)
C24 0.0282(11) 0.0290(11) 0.0202(10) -0.0095(8) -0.0004(8) -0.0074(9)
C25 0.0289(11) 0.0215(10) 0.0223(10) -0.0066(8) 0.0026(8) -0.0075(8)
O26 0.0241(7) 0.0265(8) 0.0198(7) -0.0008(6) 0.0002(6) -0.0002(6)
Si26 0.0212(3) 0.0253(3) 0.0184(3) -0.0039(2) -0.0007(2) -0.0062(2)
C27 0.0322(12) 0.0424(14) 0.0345(12) -0.0086(10) -0.0032(10) -0.0146(10)
C28 0.0317(12) 0.0355(13) 0.0313(12) -0.0111(10) 0.0060(9) -0.0069(10)
C29 0.0287(11) 0.0302(12) 0.0231(10) 0.0008(9) -0.0035(9) -0.0076(9)
C30 0.0388(14) 0.0324(13) 0.0404(14) -0.0003(10) 0.0017(11) -0.0001(10)
C31 0.0510(16) 0.0439(15) 0.0246(12) 0.0041(10) -0.0001(11) -0.0068(12)
C32 0.0386(14) 0.0509(16) 0.0442(15) 0.0007(12) -0.0200(12) -0.0126(12)
C33 0.0421(14) 0.0363(13) 0.0317(12) -0.0009(10) -0.0028(10) -0.0178(11)
C34 0.0451(16) 0.0477(16) 0.0476(16) -0.0082(13) 0.0140(12) 0.0057(12)
C35 0.0298(12) 0.0305(12) 0.0246(11) 0.0013(9) 0.0008(9) -0.0028(9)
C36 0.0378(15) 0.0486(16) 0.0501(16) 0.0006(13) 0.0061(12) 0.0123(12)
C37 0.0522(16) 0.0372(14) 0.0269(12) 0.0061(10) 0.0007(11) -0.0088(12)
C38 0.0558(17) 0.0573(18) 0.0393(15) 0.0037(13) -0.0173(13) -0.0215(14)
C39 0.0187(10) 0.0226(10) 0.0186(9) -0.0044(8) 0.0010(7) -0.0064(8)
O39 0.0215(7) 0.0238(7) 0.0182(7) -0.0050(6) -0.0009(5) -0.0023(6)
C40 0.0257(11) 0.0267(11) 0.0227(10) -0.0094(8) -0.0013(8) 0.0038(8)
O40 0.0203(7) 0.0349(9) 0.0314(8) -0.0160(7) -0.0007(6) -0.0003(6)
Si41 0.0241(3) 0.0225(3) 0.0224(3) -0.0055(2) 0.0035(2) -0.0013(2)
O41 0.0423(9) 0.0288(8) 0.0389(9) -0.0173(7) 0.0183(7) -0.0132(7)
C42 0.0275(11) 0.0246(11) 0.0254(10) -0.0084(8) 0.0042(8) -0.0026(8)
C43 0.0531(15) 0.0332(13) 0.0359(13) -0.0160(10) 0.0250(11) -0.0169(11)
C44 0.0470(14) 0.0304(12) 0.0379(13) -0.0141(10) 0.0176(11) -0.0158(11)
C45 0.0236(11) 0.0311(12) 0.0257(11) -0.0125(9) -0.0001(8) 0.0005(9)
C46 0.0203(10) 0.0441(13) 0.0237(10) -0.0136(9) 0.0043(8) -0.0052(9)
C47 0.0202(10) 0.0337(12) 0.0266(11) -0.0063(9) 0.0018(8) -0.0069(9)
C48 0.0229(11) 0.0445(14) 0.0352(12) -0.0229(11) 0.0030(9) -0.0052(10)
N49 0.0219(9) 0.0420(11) 0.0222(9) -0.0138(8) 0.0031(7) -0.0047(8)
C50 0.0278(11) 0.0239(11) 0.0264(11) -0.0090(9) 0.0004(9) 0.0008(8)
O50 0.0485(10) 0.0391(10) 0.0261(8) 0.0021(7) -0.0073(7) -0.0120(8)
C51 0.0250(10) 0.0206(10) 0.0193(10) -0.0075(8) 0.0048(8) 0.0007(8)
N52 0.0219(9) 0.0199(8) 0.0210(8) -0.0069(7) 0.0051(7) -0.0007(7)
C53 0.0220(10) 0.0202(10) 0.0233(10) -0.0071(8) 0.0042(8) 0.0012(8)
C54 0.0228(11) 0.0305(11) 0.0273(11) -0.0077(9) 0.0037(8) -0.0028(9)
C55 0.0260(11) 0.0268(11) 0.0294(11) -0.0040(9) 0.0091(9) -0.0054(9)
C56 0.0285(11) 0.0232(10) 0.0226(10) -0.0050(8) 0.0052(8) -0.0006(8)
C57 0.0224(10) 0.0198(10) 0.0225(10) -0.0064(8) 0.0031(8) 0.0009(8)
O57 0.0299(8) 0.0334(9) 0.0288(8) -0.0009(7) -0.0037(7) -0.0091(7)
N58 0.0216(9) 0.0238(9) 0.0174(8) -0.0033(7) 0.0016(6) -0.0010(7)
C59 0.0214(10) 0.0202(10) 0.0162(9) -0.0029(7) 0.0011(7) -0.0007(8)
C60 0.0240(10) 0.0151(9) 0.0198(9) -0.0025(7) 0.0028(8) -0.0017(8)
C61 0.0249(10) 0.0181(10) 0.0177(9) -0.0035(7) 0.0019(8) -0.0048(8)
C62 0.0212(10) 0.0164(9) 0.0262(10) -0.0024(8) 0.0026(8) -0.0030(8)
C63 0.0268(11) 0.0179(10) 0.0247(10) -0.0070(8) 0.0096(8) -0.0049(8)
C64 0.0334(12) 0.0389(13) 0.0196(10) -0.0101(9) 0.0031(9) -0.0024(10)
C65 0.0251(11) 0.0378(13) 0.0204(10) -0.0063(9) -0.0008(8) 0.0017(9)
O66 0.0313(8) 0.0255(8) 0.0311(8) -0.0125(6) 0.0148(6) -0.0069(6)
Si66 0.0346(3) 0.0259(3) 0.0314(3) -0.0109(2) 0.0157(3) -0.0105(3)
C67 0.087(2) 0.118(3) 0.0457(17) -0.0378(19) 0.0301(17) -0.078(2)
C68 0.074(2) 0.0279(14) 0.091(2) 0.0038(15) 0.0492(19) 0.0029(14)
C69 0.0326(12) 0.0285(12) 0.0392(13) -0.0134(10) 0.0193(10) -0.0093(9)
C70 0.0552(18) 0.0313(15) 0.099(3) -0.0057(15) 0.0465(18) 0.0000(13)
C71 0.066(2) 0.095(3) 0.0481(17) -0.0401(17) 0.0243(15) -0.0424(19)
C72 0.0397(14) 0.0417(14) 0.0485(15) -0.0157(12) 0.0252(12) -0.0133(11)
C73 0.0349(13) 0.0426(15) 0.0364(13) 0.0063(11) 0.0041(10) 0.0067(11)
C74 0.0319(12) 0.0338(12) 0.0314(12) -0.0121(10) 0.0030(9) -0.0092(10)
C75 0.0274(11) 0.0295(11) 0.0262(11) -0.0118(9) -0.0024(9) -0.0060(9)
C76 0.0447(15) 0.0505(16) 0.0420(14) -0.0292(12) 0.0041(11) -0.0113(12)
C77 0.0513(16) 0.0261(12) 0.0489(15) -0.0017(11) -0.0121(12) -0.0073(11)
C78 0.0339(13) 0.0501(15) 0.0415(14) -0.0216(12) 0.0029(11) -0.0173(11)
C79 0.0317(13) 0.0410(14) 0.0616(17) -0.0332(13) -0.0122(12) 0.0051(11)
O79 0.0320(10) 0.0542(12) 0.0953(16) -0.0546(12) -0.0177(10) 0.0081(9)
C80 0.0203(10) 0.0223(10) 0.0228(10) -0.0059(8) 0.0039(8) -0.0003(8)
O80 0.0208(7) 0.0249(8) 0.0333(8) -0.0149(6) 0.0075(6) -0.0036(6)
O91 0.201(5) 0.170(5) 0.136(4) -0.025(3) -0.001(3) -0.021(4)

loop_
_atom_type_symbol
_atom_type_description
_atom_type_scat_dispersion_real
_atom_type_scat_dispersion_imag
_atom_type_scat_source
C C 0.0033 0.0016 'International Tables Vol C Tables 4.2.6.8 and 6.1.1.4'
H H 0.0000 0.0000 'International Tables Vol C Tables 4.2.6.8 and 6.1.1.4'
N N 0.0061 0.0033 'International Tables Vol C Tables 4.2.6.8 and 6.1.1.4'
O O 0.0106 0.0060 'International Tables Vol C Tables 4.2.6.8 and 6.1.1.4'
Si Si 0.0817 0.0704 'International Tables Vol C Tables 4.2.6.8 and 6.1.1.4'

loop_
_geom_angle_atom_site_label_1
_geom_angle_atom_site_label_2
_geom_angle_atom_site_label_3
_geom_angle
O1 Si1 C33 109.88(9)
O1 Si1 C34 108.19(11)
C33 Si1 C34 109.57(14)
O1 Si1 C35 103.72(9)
C33 Si1 C35 112.59(11)
C34 Si1 C35 112.65(12)
C2 O1 Si1 125.25(13)
O1 C2 C3 119.85(18)
O1 C2 C7 120.04(18)
C3 C2 C7 120.05(18)
C2 C3 C4 119.76(19)
C2 C3 H3A 120.1
C4 C3 H3A 120.1
C3 C4 C5 121.08(18)
C3 C4 H4A 119.5
C5 C4 H4A 119.5
C6 C5 C4 118.43(17)
C6 C5 C8 121.22(17)
C4 C5 C8 120.35(17)
C7 C6 C5 120.91(18)
C7 C6 H6A 119.5
C5 C6 H6A 119.5
C2 C7 C6 119.74(18)
C2 C7 H7A 120.1
C6 C7 H7A 120.1
N9 C8 C5 111.95(15)
N9 C8 C39 110.31(15)
C5 C8 C39 109.98(15)
N9 C8 H8A 108.2
C5 C8 H8A 108.2
C39 C8 H8A 108.2
C10 N9 C8 123.23(16)
C10 N9 H9N 115.8(14)
C8 N9 H9N 120.9(14)
O10 C10 N9 124.93(18)
O10 C10 C11 119.38(17)
N9 C10 C11 115.67(16)
N12 C11 C16 123.15(18)
N12 C11 C10 117.44(16)
C16 C11 C10 119.40(17)
C11 N12 C13 117.29(16)
N12 C13 C14 123.46(17)
N12 C13 C17 116.65(16)
C14 C13 C17 119.88(17)
C15 C14 C13 118.42(18)
C15 C14 H14A 120.8
C13 C14 H14A 120.8
C14 C15 C16 119.09(18)
C14 C15 H15A 120.5
C16 C15 H15A 120.5
C15 C16 C11 118.53(18)
C15 C16 H16A 120.7
C11 C16 H16A 120.7
O17 C17 N18 124.75(18)
O17 C17 C13 121.17(17)
N18 C17 C13 114.08(17)
C17 N18 C19 123.69(17)
C17 N18 H18N 114.1(14)
C19 N18 H18N 122.2(15)
N18 C19 C20 111.10(16)
N18 C19 C40 111.08(16)
C20 C19 C40 113.50(16)
N18 C19 H19A 106.9
C20 C19 H19A 106.9
C40 C19 H19A 106.9
C25 C20 C21 117.98(18)
C25 C20 C19 119.61(18)
C21 C20 C19 122.40(17)
C22 C21 C20 121.12(18)
C22 C21 H21A 119.4
C20 C21 H21A 119.4
C23 C22 C21 120.16(19)
C23 C22 H22A 119.9
C21 C22 H22A 119.9
O26 C23 C22 120.20(18)
O26 C23 C24 120.02(18)
C22 C23 C24 119.71(18)
C23 C24 C25 119.78(18)
C23 C24 H24A 120.1
C25 C24 H24A 120.1
C20 C25 C24 121.24(19)
C20 C25 H25A 119.4
C24 C25 H25A 119.4
C23 O26 Si26 124.75(12)
O26 Si26 C28 109.11(9)
O26 Si26 C27 109.92(9)
C28 Si26 C27 109.24(11)
O26 Si26 C29 104.71(9)
C28 Si26 C29 112.65(10)
C27 Si26 C29 111.09(11)
Si26 C27 H27A 109.5
Si26 C27 H27B 109.5
H27A C27 H27B 109.5
Si26 C27 H27C 109.5
H27A C27 H27C 109.5
H27B C27 H27C 109.5
Si26 C28 H28A 109.5
Si26 C28 H28B 109.5
H28A C28 H28B 109.5
Si26 C28 H28C 109.5
H28A C28 H28C 109.5
H28B C28 H28C 109.5
C32 C29 C30 109.3(2)
C32 C29 C31 109.2(2)
C30 C29 C31 108.92(19)
C32 C29 Si26 110.32(16)
C30 C29 Si26 110.17(15)
C31 C29 Si26 108.98(16)
C29 C30 H30A 109.5
C29 C30 H30B 109.5
H30A C30 H30B 109.5
C29 C30 H30C 109.5
H30A C30 H30C 109.5
H30B C30 H30C 109.5
C29 C31 H31A 109.5
C29 C31 H31B 109.5
H31A C31 H31B 109.5
C29 C31 H31C 109.5
H31A C31 H31C 109.5
H31B C31 H31C 109.5
C29 C32 H32A 109.5
C29 C32 H32B 109.5
H32A C32 H32B 109.5
C29 C32 H32C 109.5
H32A C32 H32C 109.5
H32B C32 H32C 109.5
Si1 C33 H33A 109.5
Si1 C33 H33B 109.5
H33A C33 H33B 109.5
Si1 C33 H33C 109.5
H33A C33 H33C 109.5
H33B C33 H33C 109.5
Si1 C34 H34A 109.5
Si1 C34 H34B 109.5
H34A C34 H34B 109.5
Si1 C34 H34C 109.5
H34A C34 H34C 109.5
H34B C34 H34C 109.5
C38 C35 C37 109.3(2)
C38 C35 C36 109.8(2)
C37 C35 C36 108.5(2)
C38 C35 Si1 110.85(17)
C37 C35 Si1 109.69(16)
C36 C35 Si1 108.65(16)
C35 C36 H36A 109.5
C35 C36 H36B 109.5
H36A C36 H36B 109.5
C35 C36 H36C 109.5
H36A C36 H36C 109.5
H36B C36 H36C 109.5
C35 C37 H37A 109.5
C35 C37 H37B 109.5
H37A C37 H37B 109.5
C35 C37 H37C 109.5
H37A C37 H37C 109.5
H37B C37 H37C 109.5
C35 C38 H38A 109.5
C35 C38 H38B 109.5
H38A C38 H38B 109.5
C35 C38 H38C 109.5
H38A C38 H38C 109.5
H38B C38 H38C 109.5
O39 C39 C8 112.80(15)
O39 C39 H39A 109.0
C8 C39 H39A 109.0
O39 C39 H39B 109.0
C8 C39 H39B 109.0
H39A C39 H39B 107.8
C39 O39 H39O 106.6(18)
O40 C40 C19 109.57(16)
O40 C40 H40A 109.8
C19 C40 H40A 109.8
O40 C40 H40B 109.8
C19 C40 H40B 109.8
H40A C40 H40B 108.2
C40 O40 H40O 111.2(18)
O41 Si41 C74 111.81(10)
O41 Si41 C73 110.11(10)
C74 Si41 C73 109.58(11)
O41 Si41 C75 101.80(9)
C74 Si41 C75 111.68(10)
C73 Si41 C75 111.70(12)
C42 O41 Si41 132.89(14)
O41 C42 C47 117.58(19)
O41 C42 C43 122.93(19)
C47 C42 C43 119.5(2)
C44 C43 C42 119.9(2)
C44 C43 H43A 120.1
C42 C43 H43A 120.1
C43 C44 C45 121.2(2)
C43 C44 H44A 119.4
C45 C44 H44A 119.4
C46 C45 C44 118.0(2)
C46 C45 C48 121.03(19)
C44 C45 C48 120.9(2)
C47 C46 C45 121.31(19)
C47 C46 H46A 119.3
C45 C46 H46A 119.3
C46 C47 C42 120.0(2)
C46 C47 H47A 120.0
C42 C47 H47A 120.0
N49 C48 C45 112.50(17)
N49 C48 C79 113.6(2)
C45 C48 C79 109.65(18)
N49 C48 H48A 106.9
C45 C48 H48A 106.9
C79 C48 H48A 106.9
C50 N49 C48 125.70(18)
C50 N49 H49N 117.6(17)
C48 N49 H49N 116.5(18)
O50 C50 N49 125.8(2)
O50 C50 C51 119.0(2)
N49 C50 C51 115.13(18)
N52 C51 C56 123.33(19)
N52 C51 C50 118.65(18)
C56 C51 C50 118.02(18)
C53 N52 C51 116.93(17)
N52 C53 C54 123.86(19)
N52 C53 C57 117.31(17)
C54 C53 C57 118.83(18)
C53 C54 C55 118.3(2)
C53 C54 H54A 120.9
C55 C54 H54A 120.9
C56 C55 C54 118.8(2)
C56 C55 H55A 120.6
C54 C55 H55A 120.6
C55 C56 C51 118.82(19)
C55 C56 H56A 120.6
C51 C56 H56A 120.6
O57 C57 N58 124.15(18)
O57 C57 C53 120.38(18)
N58 C57 C53 115.47(17)
C57 N58 C59 121.16(17)
C57 N58 H58N 120.4(15)
C59 N58 H58N 118.1(15)
N58 C59 C60 112.65(15)
N58 C59 C80 109.90(16)
C60 C59 C80 110.51(16)
N58 C59 H59A 107.9
C60 C59 H59A 107.9
C80 C59 H59A 107.9
C61 C60 C65 118.35(18)
C61 C60 C59 121.72(17)
C65 C60 C59 119.90(18)
C60 C61 C62 121.13(18)
C60 C61 H61A 119.4
C62 C61 H61A 119.4
C61 C62 C63 119.61(18)
C61 C62 H62A 120.2
C63 C62 H62A 120.2
C64 C63 O66 119.53(18)
C64 C63 C62 119.89(18)
O66 C63 C62 120.51(18)
C63 C64 C65 120.00(19)
C63 C64 H64A 120.0
C65 C64 H64A 120.0
C60 C65 C64 121.0(2)
C60 C65 H65A 119.5
C64 C65 H65A 119.5
C63 O66 Si66 125.97(13)
O66 Si66 C67 110.88(11)
O66 Si66 C68 108.25(12)
C67 Si66 C68 109.3(2)
O66 Si66 C69 104.38(9)
C67 Si66 C69 112.22(15)
C68 Si66 C69 111.65(13)
Si66 C67 H67A 109.5
Si66 C67 H67B 109.5
H67A C67 H67B 109.5
Si66 C67 H67C 109.5
H67A C67 H67C 109.5
H67B C67 H67C 109.5
Si66 C68 H68A 109.5
Si66 C68 H68B 109.5
H68A C68 H68B 109.5
Si66 C68 H68C 109.5
H68A C68 H68C 109.5
H68B C68 H68C 109.5
C70 C69 C72 109.6(2)
C70 C69 C71 109.2(3)
C72 C69 C71 108.3(2)
C70 C69 Si66 110.18(18)
C72 C69 Si66 109.37(16)
C71 C69 Si66 110.18(18)
C69 C70 H70A 109.5
C69 C70 H70B 109.5
H70A C70 H70B 109.5
C69 C70 H70C 109.5
H70A C70 H70C 109.5
H70B C70 H70C 109.5
C69 C71 H71A 109.5
C69 C71 H71B 109.5
H71A C71 H71B 109.5
C69 C71 H71C 109.5
H71A C71 H71C 109.5
H71B C71 H71C 109.5
C69 C72 H72A 109.5
C69 C72 H72B 109.5
H72A C72 H72B 109.5
C69 C72 H72C 109.5
H72A C72 H72C 109.5
H72B C72 H72C 109.5
Si41 C73 H73A 109.5
Si41 C73 H73B 109.5
H73A C73 H73B 109.5
Si41 C73 H73C 109.5
H73A C73 H73C 109.5
H73B C73 H73C 109.5
Si41 C74 H74A 109.5
Si41 C74 H74B 109.5
H74A C74 H74B 109.5
Si41 C74 H74C 109.5
H74A C74 H74C 109.5
H74B C74 H74C 109.5
C77 C75 C76 108.9(2)
C77 C75 C78 108.2(2)
C76 C75 C78 109.64(18)
C77 C75 Si41 110.46(15)
C76 C75 Si41 110.04(16)
C78 C75 Si41 109.60(16)
C75 C76 H76A 109.5
C75 C76 H76B 109.5
H76A C76 H76B 109.5
C75 C76 H76C 109.5
H76A C76 H76C 109.5
H76B C76 H76C 109.5
C75 C77 H77A 109.5
C75 C77 H77B 109.5
H77A C77 H77B 109.5
C75 C77 H77C 109.5
H77A C77 H77C 109.5
H77B C77 H77C 109.5
C75 C78 H78A 109.5
C75 C78 H78B 109.5
H78A C78 H78B 109.5
C75 C78 H78C 109.5
H78A C78 H78C 109.5
H78B C78 H78C 109.5
O79 C79 C48 112.8(2)
O79 C79 H79A 109.0
C48 C79 H79A 109.0
O79 C79 H79B 109.0
C48 C79 H79B 109.0
H79A C79 H79B 107.8
C79 O79 H79O 111(2)
O80 C80 C59 108.75(16)
O80 C80 H80A 109.9
C59 C80 H80A 109.9
O80 C80 H80B 109.9
C59 C80 H80B 109.9
H80A C80 H80B 108.3
C80 O80 H80O 107.9(18)

loop_
_geom_bond_atom_site_label_1
_geom_bond_atom_site_label_2
_geom_bond_distance
Si1 O1 1.6825(15)
Si1 C33 1.868(2)
Si1 C34 1.873(3)
Si1 C35 1.891(2)
O1 C2 1.386(2)
C2 C3 1.398(3)
C2 C7 1.402(3)
C3 C4 1.399(3)
C3 H3A 0.9500
C4 C5 1.406(3)
C4 H4A 0.9500
C5 C6 1.405(3)
C5 C8 1.530(3)
C6 C7 1.402(3)
C6 H6A 0.9500
C7 H7A 0.9500
C8 N9 1.472(2)
C8 C39 1.541(3)
C8 H8A 1.0000
N9 C10 1.347(2)
N9 H9N 0.978(3)
C10 O10 1.252(2)
C10 C11 1.518(3)
C11 N12 1.352(2)
C11 C16 1.405(3)
N12 C13 1.352(3)
C13 C14 1.401(3)
C13 C17 1.522(3)
C14 C15 1.395(3)
C14 H14A 0.9500
C15 C16 1.396(3)
C15 H15A 0.9500
C16 H16A 0.9500
C17 O17 1.244(2)
C17 N18 1.350(3)
N18 C19 1.480(2)
N18 H18N 0.979(3)
C19 C20 1.535(3)
C19 C40 1.538(3)
C19 H19A 1.0000
C20 C25 1.402(3)
C20 C21 1.404(3)
C21 C22 1.398(3)
C21 H21A 0.9500
C22 C23 1.395(3)
C22 H22A 0.9500
C23 O26 1.395(2)
C23 C24 1.396(3)
C24 C25 1.404(3)
C24 H24A 0.9500
C25 H25A 0.9500
O26 Si26 1.6810(15)
Si26 C28 1.873(2)
Si26 C27 1.875(2)
Si26 C29 1.895(2)
C27 H27A 0.9800
C27 H27B 0.9800
C27 H27C 0.9800
C28 H28A 0.9800
C28 H28B 0.9800
C28 H28C 0.9800
C29 C32 1.546(3)
C29 C30 1.547(3)
C29 C31 1.553(3)
C30 H30A 0.9800
C30 H30B 0.9800
C30 H30C 0.9800
C31 H31A 0.9800
C31 H31B 0.9800
C31 H31C 0.9800
C32 H32A 0.9800
C32 H32B 0.9800
C32 H32C 0.9800
C33 H33A 0.9800
C33 H33B 0.9800
C33 H33C 0.9800
C34 H34A 0.9800
C34 H34B 0.9800
C34 H34C 0.9800
C35 C38 1.544(4)
C35 C37 1.552(3)
C35 C36 1.556(3)
C36 H36A 0.9800
C36 H36B 0.9800
C36 H36C 0.9800
C37 H37A 0.9800
C37 H37B 0.9800
C37 H37C 0.9800
C38 H38A 0.9800
C38 H38B 0.9800
C38 H38C 0.9800
C39 O39 1.442(2)
C39 H39A 0.9900
C39 H39B 0.9900
O39 H39O 0.979(3)
C40 O40 1.445(3)
C40 H40A 0.9900
C40 H40B 0.9900
O40 H40O 0.979(3)
Si41 O41 1.6763(16)
Si41 C74 1.872(2)
Si41 C73 1.877(2)
Si41 C75 1.892(2)
O41 C42 1.378(3)
C42 C47 1.394(3)
C42 C43 1.400(3)
C43 C44 1.393(3)
C43 H43A 0.9500
C44 C45 1.401(3)
C44 H44A 0.9500
C45 C46 1.397(3)
C45 C48 1.530(3)
C46 C47 1.393(3)
C46 H46A 0.9500
C47 H47A 0.9500
C48 N49 1.483(3)
C48 C79 1.537(4)
C48 H48A 1.0000
N49 C50 1.352(3)
N49 H49N 0.979(3)
C50 O50 1.232(3)
C50 C51 1.532(3)
C51 N52 1.352(3)
C51 C56 1.402(3)
N52 C53 1.350(3)
C53 C54 1.400(3)
C53 C57 1.526(3)
C54 C55 1.401(3)
C54 H54A 0.9500
C55 C56 1.393(3)
C55 H55A 0.9500
C56 H56A 0.9500
C57 O57 1.243(3)
C57 N58 1.344(3)
N58 C59 1.475(2)
N58 H58N 0.979(3)
C59 C60 1.533(3)
C59 C80 1.534(3)
C59 H59A 1.0000
C60 C61 1.400(3)
C60 C65 1.401(3)
C61 C62 1.402(3)
C61 H61A 0.9500
C62 C63 1.403(3)
C62 H62A 0.9500
C63 C64 1.390(3)
C63 O66 1.393(2)
C64 C65 1.402(3)
C64 H64A 0.9500
C65 H65A 0.9500
O66 Si66 1.6783(15)
Si66 C67 1.860(3)
Si66 C68 1.874(3)
Si66 C69 1.890(2)
C67 H67A 0.9800
C67 H67B 0.9800
C67 H67C 0.9800
C68 H68A 0.9800
C68 H68B 0.9800
C68 H68C 0.9800
C69 C70 1.535(4)
C69 C72 1.548(3)
C69 C71 1.555(4)
C70 H70A 0.9800
C70 H70B 0.9800
C70 H70C 0.9800
C71 H71A 0.9800
C71 H71B 0.9800
C71 H71C 0.9800
C72 H72A 0.9800
C72 H72B 0.9800
C72 H72C 0.9800
C73 H73A 0.9800
C73 H73B 0.9800
C73 H73C 0.9800
C74 H74A 0.9800
C74 H74B 0.9800
C74 H74C 0.9800
C75 C77 1.537(3)
C75 C76 1.549(3)
C75 C78 1.550(3)
C76 H76A 0.9800
C76 H76B 0.9800
C76 H76C 0.9800
C77 H77A 0.9800
C77 H77B 0.9800
C77 H77C 0.9800
C78 H78A 0.9800
C78 H78B 0.9800
C78 H78C 0.9800
C79 O79 1.440(3)
C79 H79A 0.9900
C79 H79B 0.9900
O79 H79O 0.979(3)
C80 O80 1.439(2)
C80 H80A 0.9900
C80 H80B 0.9900
O80 H80O 0.979(3)

loop_
_geom_hbond_atom_site_label_D
_geom_hbond_atom_site_label_H
_geom_hbond_atom_site_label_A
_geom_hbond_distance_DH
_geom_hbond_distance_HA
_geom_hbond_distance_DA
_geom_hbond_angle_DHA
_geom_hbond_site_symmetry_A
N9 H9N O39 0.978(3) 2.145(13) 3.018(2) 147.8(19) 2_757
N18 H18N N12 0.979(3) 2.17(2) 2.679(2) 111.1(17) .
O39 H39O O40 0.979(3) 1.765(4) 2.743(2) 176(3) 2_757
O40 H40O O80 0.979(3) 1.753(6) 2.723(2) 171(3) 1_655
N49 H49N O91 0.979(3) 2.49(3) 3.055(5) 116(2) 2_747
N58 H58N O17 0.979(3) 2.571(14) 3.430(2) 146(2) .
O79 H79O O57 0.979(3) 1.820(10) 2.781(2) 167(3) 2_647
O80 H80O O10 0.979(3) 1.732(5) 2.707(2) 173(3) 2_657

loop_
_geom_torsion_atom_site_label_1
_geom_torsion_atom_site_label_2
_geom_torsion_atom_site_label_3
_geom_torsion_atom_site_label_4
_geom_torsion
C33 Si1 O1 C2 -41.0(2)
C34 Si1 O1 C2 78.59(19)
C35 Si1 O1 C2 -161.59(17)
Si1 O1 C2 C3 86.0(2)
Si1 O1 C2 C7 -96.6(2)
O1 C2 C3 C4 176.39(18)
C7 C2 C3 C4 -1.0(3)
C2 C3 C4 C5 -0.5(3)
C3 C4 C5 C6 1.5(3)
C3 C4 C5 C8 -178.15(18)
C4 C5 C6 C7 -1.1(3)
C8 C5 C6 C7 178.57(17)
O1 C2 C7 C6 -175.97(18)
C3 C2 C7 C6 1.4(3)
C5 C6 C7 C2 -0.3(3)
C6 C5 C8 N9 -49.6(2)
C4 C5 C8 N9 130.08(18)
C6 C5 C8 C39 73.4(2)
C4 C5 C8 C39 -106.9(2)
C5 C8 N9 C10 -113.20(19)
C39 C8 N9 C10 123.98(18)
C8 N9 C10 O10 2.3(3)
C8 N9 C10 C11 -176.35(16)
O10 C10 C11 N12 169.81(17)
N9 C10 C11 N12 -11.4(2)
O10 C10 C11 C16 -11.3(3)
N9 C10 C11 C16 167.49(17)
C16 C11 N12 C13 0.1(3)
C10 C11 N12 C13 178.95(16)
C11 N12 C13 C14 -2.2(3)
C11 N12 C13 C17 176.85(16)
N12 C13 C14 C15 1.9(3)
C17 C13 C14 C15 -177.05(17)
C13 C14 C15 C16 0.4(3)
C14 C15 C16 C11 -2.3(3)
N12 C11 C16 C15 2.2(3)
C10 C11 C16 C15 -176.70(17)
N12 C13 C17 O17 -178.89(17)
C14 C13 C17 O17 0.2(3)
N12 C13 C17 N18 0.3(2)
C14 C13 C17 N18 179.39(17)
O17 C17 N18 C19 3.0(3)
C13 C17 N18 C19 -176.16(16)
C17 N18 C19 C20 126.18(19)
C17 N18 C19 C40 -106.5(2)
N18 C19 C20 C25 -129.78(19)
C40 C19 C20 C25 104.2(2)
N18 C19 C20 C21 51.0(2)
C40 C19 C20 C21 -75.0(2)
C25 C20 C21 C22 -0.2(3)
C19 C20 C21 C22 179.02(18)
C20 C21 C22 C23 -0.1(3)
C21 C22 C23 O26 177.59(18)
C21 C22 C23 C24 0.5(3)
O26 C23 C24 C25 -177.70(18)
C22 C23 C24 C25 -0.6(3)
C21 C20 C25 C24 0.1(3)
C19 C20 C25 C24 -179.14(18)
C23 C24 C25 C20 0.3(3)
C22 C23 O26 Si26 91.5(2)
C24 C23 O26 Si26 -91.5(2)
C23 O26 Si26 C28 56.88(18)
C23 O26 Si26 C27 -62.90(18)
C23 O26 Si26 C29 177.70(16)
O26 Si26 C29 C32 -58.41(19)
C28 Si26 C29 C32 60.0(2)
C27 Si26 C29 C32 -177.03(17)
O26 Si26 C29 C30 62.31(17)
C28 Si26 C29 C30 -179.24(15)
C27 Si26 C29 C30 -56.30(19)
O26 Si26 C29 C31 -178.25(16)
C28 Si26 C29 C31 -59.80(19)
C27 Si26 C29 C31 63.14(19)
O1 Si1 C35 C38 -55.72(19)
C33 Si1 C35 C38 -174.46(18)
C34 Si1 C35 C38 61.0(2)
O1 Si1 C35 C37 -176.56(16)
C33 Si1 C35 C37 64.71(19)
C34 Si1 C35 C37 -59.8(2)
O1 Si1 C35 C36 65.02(19)
C33 Si1 C35 C36 -53.7(2)
C34 Si1 C35 C36 -178.23(19)
N9 C8 C39 O39 -55.8(2)
C5 C8 C39 O39 -179.81(15)
N18 C19 C40 O40 -63.7(2)
C20 C19 C40 O40 62.3(2)
C74 Si41 O41 C42 -50.0(2)
C73 Si41 O41 C42 72.1(2)
C75 Si41 O41 C42 -169.3(2)
Si41 O41 C42 C47 175.35(16)
Si41 O41 C42 C43 -3.9(3)
O41 C42 C43 C44 178.7(2)
C47 C42 C43 C44 -0.6(4)
C42 C43 C44 C45 -0.1(4)
C43 C44 C45 C46 0.6(4)
C43 C44 C45 C48 179.0(2)
C44 C45 C46 C47 -0.5(3)
C48 C45 C46 C47 -178.9(2)
C45 C46 C47 C42 -0.2(3)
O41 C42 C47 C46 -178.56(19)
C43 C42 C47 C46 0.8(3)
C46 C45 C48 N49 -120.9(2)
C44 C45 C48 N49 60.8(3)
C46 C45 C48 C79 111.7(2)
C44 C45 C48 C79 -66.6(3)
C45 C48 N49 C50 -80.3(3)
C79 C48 N49 C50 45.1(3)
C48 N49 C50 O50 -3.5(3)
C48 N49 C50 C51 176.10(18)
O50 C50 C51 N52 174.00(19)
N49 C50 C51 N52 -5.6(3)
O50 C50 C51 C56 -5.6(3)
N49 C50 C51 C56 174.74(18)
C56 C51 N52 C53 0.2(3)
C50 C51 N52 C53 -179.42(17)
C51 N52 C53 C54 0.8(3)
C51 N52 C53 C57 -178.15(17)
N52 C53 C54 C55 -1.3(3)
C57 C53 C54 C55 177.69(18)
C53 C54 C55 C56 0.7(3)
C54 C55 C56 C51 0.3(3)
N52 C51 C56 C55 -0.8(3)
C50 C51 C56 C55 178.86(18)
N52 C53 C57 O57 176.10(18)
C54 C53 C57 O57 -2.9(3)
N52 C53 C57 N58 -3.5(3)
C54 C53 C57 N58 177.48(18)
O57 C57 N58 C59 1.5(3)
C53 C57 N58 C59 -178.94(16)
C57 N58 C59 C60 -117.5(2)
C57 N58 C59 C80 118.76(19)
N58 C59 C60 C61 -44.3(3)
C80 C59 C60 C61 79.0(2)
N58 C59 C60 C65 137.48(19)
C80 C59 C60 C65 -99.2(2)
C65 C60 C61 C62 0.4(3)
C59 C60 C61 C62 -177.82(18)
C60 C61 C62 C63 0.6(3)
C61 C62 C63 C64 -0.8(3)
C61 C62 C63 O66 -177.75(17)
O66 C63 C64 C65 177.1(2)
C62 C63 C64 C65 0.1(3)
C61 C60 C65 C64 -1.1(3)
C59 C60 C65 C64 177.1(2)
C63 C64 C65 C60 0.9(3)
C64 C63 O66 Si66 104.7(2)
C62 C63 O66 Si66 -78.3(2)
C63 O66 Si66 C67 65.0(2)
C63 O66 Si66 C68 -54.9(2)
C63 O66 Si66 C69 -173.96(17)
O66 Si66 C69 C70 -52.4(2)
C67 Si66 C69 C70 67.8(2)
C68 Si66 C69 C70 -169.1(2)
O66 Si66 C69 C72 -172.91(17)
C67 Si66 C69 C72 -52.8(2)
C68 Si66 C69 C72 70.4(2)
O66 Si66 C69 C71 68.14(19)
C67 Si66 C69 C71 -171.7(2)
C68 Si66 C69 C71 -48.6(2)
O41 Si41 C75 C77 77.78(18)
C74 Si41 C75 C77 -41.6(2)
C73 Si41 C75 C77 -164.76(17)
O41 Si41 C75 C76 -161.93(16)
C74 Si41 C75 C76 78.64(18)
C73 Si41 C75 C76 -44.47(19)
O41 Si41 C75 C78 -41.29(17)
C74 Si41 C75 C78 -160.72(15)
C73 Si41 C75 C78 76.17(18)
N49 C48 C79 O79 60.4(3)
C45 C48 C79 O79 -172.8(2)
N58 C59 C80 O80 -59.2(2)
C60 C59 C80 O80 175.90(15)
